data_7027380
loop_
_publ_author_name
'Adams, Christopher J.'

_publ_section_title
;
 Synthesis, structure and metal compounds of a novel chromophoric
 cyanamide ligand
;
_journal_issue 12
_journal_name_full 'Journal of the Chemical Society, Dalton Transactions'
_journal_page_first 2059
_journal_paper_doi 10.1039/a901959f
_journal_year 1999
_chemical_formula_sum 'C32 H22 Au N2 O P'
_chemical_formula_weight 678.45
_chemical_name_systematic 'Compound 5'
_space_group_IT_number 2
_symmetry_cell_setting triclinic
_symmetry_space_group_name_Hall '-P 1'
_symmetry_space_group_name_H-M 'P -1'
_atom_sites_solution_hydrogens geom
_atom_sites_solution_primary direct
_atom_sites_solution_secondary difmap
_audit_creation_method SHELXL-97
_cell_angle_alpha 99.59(2)
_cell_angle_beta 107.35(2)
_cell_angle_gamma 114.10(3)
_cell_formula_units_Z 2
_cell_length_a 10.527(3)
_cell_length_b 11.852(3)
_cell_length_c 12.330(3)
_cell_measurement_reflns_used 25
_cell_measurement_temperature 180(2)
_cell_measurement_theta_max 20
_cell_measurement_theta_min 15
_cell_volume 1264.8(8)
_computing_cell_refinement 'Rigaku AFC7 control software'
_computing_data_collection 'Rigaku AFC7 control software'
_computing_data_reduction 'Rigaku AFC7 control software'
_computing_molecular_graphics 'SHELXTL-PLUS (Sheldrick, 1991)'
_computing_publication_material 'SHELXL-97 (Sheldrick, 1997)'
_computing_structure_refinement 'SHELXL-97 (Sheldrick, 1997)'
_computing_structure_solution 'SHELXS-97 (Sheldrick, 1990)'
_diffrn_ambient_temperature 180(2)
_diffrn_measured_fraction_theta_full 0.998
_diffrn_measured_fraction_theta_max 0.998
_diffrn_measurement_device_type 'Rigaku AFC7R'
_diffrn_measurement_method 'omega/2theta scans'
_diffrn_radiation_monochromator graphite
_diffrn_radiation_source 'Rotating anode'
_diffrn_radiation_type MoK\a
_diffrn_radiation_wavelength 0.71073
_diffrn_reflns_av_R_equivalents 0.0290
_diffrn_reflns_av_sigmaI/netI 0.0746
_diffrn_reflns_limit_h_max 12
_diffrn_reflns_limit_h_min -13
_diffrn_reflns_limit_k_max 15
_diffrn_reflns_limit_k_min 0
_diffrn_reflns_limit_l_max 15
_diffrn_reflns_limit_l_min -16
_diffrn_reflns_number 6086
_diffrn_reflns_theta_full 27.50
_diffrn_reflns_theta_max 27.50
_diffrn_reflns_theta_min 2.68
_diffrn_standards_interval_count 200
_diffrn_standards_number 3
_exptl_absorpt_coefficient_mu 5.908
_exptl_absorpt_correction_T_max 1.000
_exptl_absorpt_correction_T_min 0.847
_exptl_absorpt_correction_type 'Semi empirical psi scans'
_exptl_crystal_colour Red
_exptl_crystal_density_diffrn 1.781
_exptl_crystal_density_method 'not measured'
_exptl_crystal_description Block
_exptl_crystal_F_000 660
_exptl_crystal_size_max 0.22
_exptl_crystal_size_mid 0.20
_exptl_crystal_size_min 0.20
_refine_diff_density_max 1.708
_refine_diff_density_min -2.126
_refine_diff_density_rms 0.175
_refine_ls_extinction_method none
_refine_ls_goodness_of_fit_ref 1.048
_refine_ls_hydrogen_treatment mixed
_refine_ls_matrix_type full
_refine_ls_number_parameters 334
_refine_ls_number_reflns 5800
_refine_ls_number_restraints 0
_refine_ls_restrained_S_all 1.048
_refine_ls_R_factor_all 0.0566
_refine_ls_R_factor_gt 0.0420
_refine_ls_shift/su_max 0.001
_refine_ls_shift/su_mean 0.000
_refine_ls_structure_factor_coef Fsqd
_refine_ls_weighting_details 'calc w=1/[\s^2^(Fo^2^)+(0.0422P)^2^+0.0000P] where P=(Fo^2^+2Fc^2^)/3'
_refine_ls_weighting_scheme calc
_refine_ls_wR_factor_gt 0.0981
_refine_ls_wR_factor_ref 0.1044
_reflns_number_gt 4900
_reflns_number_total 5800
_reflns_threshold_expression >2sigma(I)
_cod_data_source_file 901959fsup1.cif
_cod_data_source_block pr9904
_cod_depositor_comments
;
The following automatic conversions were performed:

'_symmetry_cell_setting' value 'Triclinic' changed to 'triclinic'
according to /home/saulius/struct/CIF-dictionaries/cif_core.dic
dictionary named 'cif_core.dic' version 2.4.2 from 2011-04-26.

Automatic conversion script
Id: cif_fix_values 1891 2012-01-12 08:04:46Z andrius 
;
_cod_original_cell_volume 1264.8(6)
_cod_original_sg_symbol_H-M P(-1)
_cod_database_code 7027380

loop_
_symmetry_equiv_pos_as_xyz
'x, y, z'
'-x, -y, -z'

loop_
_atom_site_label
_atom_site_type_symbol
_atom_site_fract_x
_atom_site_fract_y
_atom_site_fract_z
_atom_site_U_iso_or_equiv
_atom_site_adp_type
_atom_site_occupancy
_atom_site_symmetry_multiplicity
_atom_site_calc_flag
_atom_site_refinement_flags
Au1 Au -0.22200(3) -0.27122(2) 0.82728(2) 0.02601(9) Uani 1 1 d .
N1 N -0.2347(7) -0.4130(6) 0.9011(5) 0.0366(13) Uani 1 1 d .
C14 C -0.2944(8) -0.4743(6) 0.9560(6) 0.0330(15) Uani 1 1 d .
N2 N -0.3595(6) -0.5504(5) 1.0054(5) 0.0327(12) Uani 1 1 d .
C1 C -0.1475(7) -0.4146(6) 1.2034(6) 0.0293(13) Uani 1 1 d .
H1B H -0.0853 -0.3644 1.1685 0.035 Uiso 1 1 calc R
C2 C -0.2957(7) -0.5162(6) 1.1311(6) 0.0276(13) Uani 1 1 d .
C3 C -0.3833(7) -0.5889(6) 1.1852(6) 0.0318(14) Uani 1 1 d .
H3A H -0.4839 -0.6577 1.1356 0.038 Uiso 1 1 calc R
C4 C -0.3290(7) -0.5644(7) 1.3098(6) 0.0345(15) Uani 1 1 d .
H4A H -0.3901 -0.6152 1.3451 0.041 Uiso 1 1 calc R
C5 C -0.1201(9) -0.4482(8) 1.6057(7) 0.0396(17) Uani 1 1 d .
H5A H -0.2126 -0.5237 1.5896 0.048 Uiso 1 1 calc R
C6 C -0.0096(11) -0.3729(10) 1.7243(7) 0.052(2) Uani 1 1 d .
H6A H -0.0291 -0.3968 1.7898 0.063 Uiso 1 1 calc R
C7 C 0.1249(11) -0.2661(9) 1.7469(6) 0.052(2) Uani 1 1 d .
H7A H 0.1975 -0.2174 1.8276 0.062 Uiso 1 1 calc R
C8 C 0.1567(9) -0.2282(8) 1.6534(7) 0.0454(18) Uani 1 1 d .
H8A H 0.2502 -0.1539 1.6691 0.054 Uiso 1 1 calc R
C9 C 0.0573(8) -0.2837(6) 1.4228(6) 0.0340(15) Uani 1 1 d .
C10 C -0.0939(7) -0.3888(6) 1.3256(6) 0.0284(13) Uani 1 1 d .
C11 C -0.1821(7) -0.4629(6) 1.3794(6) 0.0282(13) Uani 1 1 d .
C12 C -0.0875(8) -0.4069(7) 1.5134(6) 0.0328(15) Uani 1 1 d .
C13 C 0.0500(8) -0.3004(7) 1.5378(6) 0.0360(15) Uani 1 1 d .
O1 O 0.1631(6) -0.2066(6) 1.4073(5) 0.0530(15) Uani 1 1 d .
P1 P -0.20433(17) -0.11579(15) 0.74330(14) 0.0227(3) Uani 1 1 d .
C20 C -0.2534(7) -0.0013(6) 0.8143(5) 0.0232(12) Uani 1 1 d .
C21 C -0.3951(7) -0.0508(7) 0.8184(6) 0.0304(14) Uani 1 1 d .
H21A H -0.4634 -0.1424 0.7856 0.037 Uiso 1 1 calc R
C22 C -0.4380(8) 0.0345(7) 0.8710(6) 0.0351(15) Uani 1 1 d .
H22A H -0.5360 0.0004 0.8728 0.042 Uiso 1 1 calc R
C23 C -0.3379(8) 0.1683(7) 0.9204(6) 0.0354(15) Uani 1 1 d .
H23A H -0.3673 0.2264 0.9545 0.042 Uiso 1 1 calc R
C24 C -0.1947(9) 0.2159(7) 0.9191(7) 0.0394(16) Uani 1 1 d .
H24A H -0.1241 0.3070 0.9548 0.047 Uiso 1 1 calc R
C25 C -0.1540(8) 0.1316(6) 0.8661(6) 0.0341(15) Uani 1 1 d .
H25A H -0.0556 0.1658 0.8652 0.041 Uiso 1 1 calc R
C30 C -0.0131(7) -0.0143(6) 0.7572(5) 0.0246(12) Uani 1 1 d .
C31 C 0.0165(7) 0.0355(7) 0.6691(6) 0.0324(14) Uani 1 1 d .
H31A H -0.0647 0.0086 0.5936 0.039 Uiso 1 1 calc R
C32 C 0.1641(8) 0.1247(7) 0.6894(7) 0.0367(16) Uani 1 1 d .
H32A H 0.1835 0.1591 0.6283 0.044 Uiso 1 1 calc R
C33 C 0.2834(8) 0.1633(7) 0.7998(6) 0.0353(15) Uani 1 1 d .
H33A H 0.3843 0.2249 0.8146 0.042 Uiso 1 1 calc R
C34 C 0.2543(8) 0.1119(7) 0.8870(6) 0.0360(16) Uani 1 1 d .
H34A H 0.3354 0.1380 0.9623 0.043 Uiso 1 1 calc R
C35 C 0.1065(8) 0.0217(7) 0.8654(6) 0.0341(15) Uani 1 1 d .
H35A H 0.0875 -0.0154 0.9253 0.041 Uiso 1 1 calc R
C40 C -0.3338(7) -0.1813(6) 0.5859(5) 0.0239(12) Uani 1 1 d .
C41 C -0.3849(7) -0.1044(6) 0.5309(5) 0.0297(13) Uani 1 1 d .
H41A H -0.3499 -0.0161 0.5752 0.036 Uiso 1 1 calc R
C42 C -0.4878(8) -0.1589(7) 0.4103(6) 0.0342(15) Uani 1 1 d .
H42A H -0.5245 -0.1081 0.3727 0.041 Uiso 1 1 calc R
C43 C -0.5355(7) -0.2841(7) 0.3467(6) 0.0363(16) Uani 1 1 d .
H43A H -0.6067 -0.3203 0.2651 0.044 Uiso 1 1 calc R
C44 C -0.4830(8) -0.3598(6) 0.3978(6) 0.0337(15) Uani 1 1 d .
H44A H -0.5155 -0.4465 0.3511 0.040 Uiso 1 1 calc R
C45 C -0.3820(8) -0.3087(7) 0.5183(6) 0.0326(14) Uani 1 1 d .
H45A H -0.3460 -0.3608 0.5543 0.039 Uiso 1 1 calc R

loop_
_atom_site_aniso_label
_atom_site_aniso_U_11
_atom_site_aniso_U_22
_atom_site_aniso_U_33
_atom_site_aniso_U_23
_atom_site_aniso_U_13
_atom_site_aniso_U_12
Au1 0.02853(13) 0.02407(13) 0.02345(12) 0.00893(9) 0.00808(9) 0.01241(10)
N1 0.049(4) 0.028(3) 0.029(3) 0.014(2) 0.011(3) 0.017(3)
C14 0.040(4) 0.023(3) 0.023(3) 0.004(3) 0.000(3) 0.014(3)
N2 0.032(3) 0.025(3) 0.030(3) 0.009(2) 0.006(2) 0.009(2)
C1 0.028(3) 0.024(3) 0.035(3) 0.014(3) 0.012(3) 0.011(3)
C2 0.031(3) 0.024(3) 0.029(3) 0.011(3) 0.008(3) 0.016(3)
C3 0.019(3) 0.025(3) 0.040(4) 0.011(3) 0.009(3) 0.004(3)
C4 0.026(3) 0.033(4) 0.039(4) 0.014(3) 0.012(3) 0.009(3)
C5 0.048(4) 0.054(5) 0.040(4) 0.019(3) 0.027(3) 0.037(4)
C6 0.072(6) 0.085(7) 0.038(4) 0.029(4) 0.031(4) 0.062(6)
C7 0.069(6) 0.066(6) 0.021(3) 0.002(3) 0.001(3) 0.050(5)
C8 0.045(4) 0.037(4) 0.038(4) 0.003(3) 0.003(3) 0.018(4)
C9 0.029(3) 0.024(3) 0.038(4) 0.012(3) 0.005(3) 0.009(3)
C10 0.028(3) 0.025(3) 0.029(3) 0.009(3) 0.009(3) 0.012(3)
C11 0.031(3) 0.030(3) 0.031(3) 0.013(3) 0.013(3) 0.020(3)
C12 0.041(4) 0.039(4) 0.031(3) 0.010(3) 0.015(3) 0.031(3)
C13 0.036(4) 0.040(4) 0.032(3) 0.007(3) 0.007(3) 0.025(3)
O1 0.039(3) 0.042(3) 0.046(3) 0.015(3) 0.005(2) 0.000(3)
P1 0.0224(7) 0.0223(7) 0.0224(7) 0.0071(6) 0.0078(6) 0.0110(6)
C20 0.025(3) 0.025(3) 0.022(3) 0.012(2) 0.010(2) 0.013(2)
C21 0.021(3) 0.031(3) 0.033(3) 0.007(3) 0.009(3) 0.010(3)
C22 0.031(3) 0.037(4) 0.035(4) 0.006(3) 0.010(3) 0.018(3)
C23 0.047(4) 0.039(4) 0.022(3) 0.005(3) 0.010(3) 0.027(3)
C24 0.043(4) 0.026(3) 0.041(4) 0.004(3) 0.017(3) 0.012(3)
C25 0.035(4) 0.020(3) 0.040(4) 0.004(3) 0.017(3) 0.007(3)
C30 0.018(3) 0.026(3) 0.024(3) 0.004(2) 0.007(2) 0.008(2)
C31 0.028(3) 0.035(4) 0.033(3) 0.010(3) 0.010(3) 0.016(3)
C32 0.027(3) 0.038(4) 0.045(4) 0.018(3) 0.019(3) 0.010(3)
C33 0.024(3) 0.039(4) 0.030(3) 0.004(3) 0.004(3) 0.012(3)
C34 0.027(3) 0.045(4) 0.028(3) 0.006(3) 0.004(3) 0.018(3)
C35 0.033(3) 0.039(4) 0.028(3) 0.008(3) 0.013(3) 0.016(3)
C40 0.023(3) 0.026(3) 0.020(3) 0.008(2) 0.009(2) 0.010(2)
C41 0.032(3) 0.030(3) 0.019(3) 0.003(2) 0.004(3) 0.015(3)
C42 0.036(4) 0.040(4) 0.028(3) 0.012(3) 0.006(3) 0.023(3)
C43 0.020(3) 0.044(4) 0.027(3) 0.002(3) 0.003(3) 0.008(3)
C44 0.036(4) 0.024(3) 0.025(3) -0.004(3) 0.004(3) 0.011(3)
C45 0.039(4) 0.030(3) 0.028(3) 0.010(3) 0.010(3) 0.018(3)

loop_
_atom_type_symbol
_atom_type_description
_atom_type_scat_dispersion_real
_atom_type_scat_dispersion_imag
_atom_type_scat_source
C C 0.0033 0.0016 'International Tables Vol C Tables 4.2.6.8 and 6.1.1.4'
H H 0.0000 0.0000 'International Tables Vol C Tables 4.2.6.8 and 6.1.1.4'
N N 0.0061 0.0033 'International Tables Vol C Tables 4.2.6.8 and 6.1.1.4'
P P 0.1023 0.0942 'International Tables Vol C Tables 4.2.6.8 and 6.1.1.4'
Au Au -2.0133 8.8022 'International Tables Vol C Tables 4.2.6.8 and 6.1.1.4'
O O 0.0106 0.0060 'International Tables Vol C Tables 4.2.6.8 and 6.1.1.4'

loop_
_geom_angle_atom_site_label_1
_geom_angle_atom_site_label_2
_geom_angle_atom_site_label_3
_geom_angle
N1 Au1 P1 178.47(19)
C14 N1 Au1 144.0(6)
N1 C14 N2 173.3(7)
C14 N2 C2 119.4(6)
C10 C1 C2 118.7(6)
C3 C2 C1 119.1(6)
C3 C2 N2 118.2(6)
C1 C2 N2 122.7(6)
C2 C3 C4 122.7(6)
C11 C4 C3 117.0(6)
C12 C5 C6 117.0(8)
C7 C6 C5 121.4(8)
C6 C7 C8 120.8(7)
C13 C8 C7 118.4(8)
O1 C9 C13 128.4(7)
O1 C9 C10 126.0(7)
C13 C9 C10 105.6(6)
C1 C10 C11 121.9(6)
C1 C10 C9 129.3(6)
C11 C10 C9 108.7(6)
C4 C11 C10 120.5(6)
C4 C11 C12 132.2(6)
C10 C11 C12 107.2(6)
C13 C12 C5 120.8(7)
C13 C12 C11 109.3(6)
C5 C12 C11 129.9(7)
C8 C13 C12 121.6(7)
C8 C13 C9 129.3(7)
C12 C13 C9 109.2(6)
C30 P1 C40 108.8(3)
C30 P1 C20 104.6(3)
C40 P1 C20 104.9(3)
C30 P1 Au1 113.0(2)
C40 P1 Au1 112.7(2)
C20 P1 Au1 112.27(19)
C25 C20 C21 119.1(6)
C25 C20 P1 122.7(5)
C21 C20 P1 118.2(5)
C20 C21 C22 120.0(6)
C23 C22 C21 120.2(6)
C24 C23 C22 119.1(6)
C25 C24 C23 120.3(7)
C20 C25 C24 121.3(6)
C31 C30 C35 119.3(6)
C31 C30 P1 122.8(5)
C35 C30 P1 117.7(5)
C30 C31 C32 120.7(6)
C31 C32 C33 119.6(7)
C34 C33 C32 119.7(6)
C33 C34 C35 120.2(6)
C30 C35 C34 120.4(6)
C45 C40 C41 119.5(5)
C45 C40 P1 119.8(5)
C41 C40 P1 120.7(5)
C42 C41 C40 119.3(6)
C43 C42 C41 120.2(6)
C42 C43 C44 121.4(6)
C43 C44 C45 119.7(6)
C40 C45 C44 119.9(6)

loop_
_geom_bond_atom_site_label_1
_geom_bond_atom_site_label_2
_geom_bond_distance
Au1 N1 2.017(6)
Au1 P1 2.2295(17)
N1 C14 1.195(9)
C14 N2 1.257(9)
N2 C2 1.401(8)
C1 C10 1.372(9)
C1 C2 1.399(9)
C2 C3 1.395(9)
C3 C4 1.402(10)
C4 C11 1.386(9)
C5 C12 1.390(10)
C5 C6 1.411(12)
C6 C7 1.366(13)
C7 C8 1.387(12)
C8 C13 1.371(10)
C9 O1 1.211(8)
C9 C13 1.482(10)
C9 C10 1.506(9)
C10 C11 1.403(9)
C11 C12 1.508(9)
C12 C13 1.379(10)
P1 C30 1.810(6)
P1 C40 1.812(6)
P1 C20 1.823(6)
C20 C25 1.379(9)
C20 C21 1.382(8)
C21 C22 1.406(9)
C22 C23 1.388(10)
C23 C24 1.383(10)
C24 C25 1.382(10)
C30 C31 1.375(9)
C30 C35 1.385(9)
C31 C32 1.390(9)
C32 C33 1.394(10)
C33 C34 1.371(10)
C34 C35 1.391(10)
C40 C45 1.391(9)
C40 C41 1.404(9)
C41 C42 1.396(9)
C42 C43 1.356(10)
C43 C44 1.376(10)
C44 C45 1.391(9)
